data_7245630
loop_
_publ_author_name
'Xuan, Liangming'
'Du, Ruyang'
'Lei, Panpan'
'Zhao, Wei'
'Tan, Lixiang'
'Ni, Chuanzhi'
'Wang, Haifeng'
'Yan, Qiongjiao'
'Wang, Wei'
'Chen, Fener'

_publ_section_title
;
 Remote C(sp3)--H heteroarylation of N-fluorocarboxamides with
 quinoxalin-2(1H)-ones under visible-light-induced photocatalyst-free
 conditions
;
_journal_issue 24
_journal_name_full 'Green Chemistry'
_journal_page_first 9475
_journal_page_last 9481
_journal_paper_doi 10.1039/D2GC02874C
_journal_volume 24
_journal_year 2022
_chemical_formula_sum 'C22 H22 F3 N3 O2'
_chemical_formula_weight 417.42
_space_group_crystal_system monoclinic
_space_group_IT_number 9
_space_group_name_Hall 'C -2yc'
_space_group_name_H-M_alt 'C 1 c 1'
_atom_sites_solution_hydrogens geom
_audit_creation_method SHELXL-2014/7
_audit_update_record
;
2022-05-14 deposited with the CCDC.	2022-10-03 downloaded from the CCDC.
;
_cell_angle_alpha 90
_cell_angle_beta 94.661(3)
_cell_angle_gamma 90
_cell_formula_units_Z 4
_cell_length_a 8.6009(12)
_cell_length_b 21.017(3)
_cell_length_c 11.5416(15)
_cell_measurement_reflns_used 6535
_cell_measurement_temperature 296(2)
_cell_measurement_theta_max 22.57
_cell_measurement_theta_min 2.57
_cell_volume 2079.4(5)
_computing_structure_refinement 'SHELXL-2014/7 (Sheldrick, 2014)'
_diffrn_ambient_temperature 296(2)
_diffrn_measured_fraction_theta_full 0.996
_diffrn_measured_fraction_theta_max 0.995
_diffrn_measurement_device_type ccd
_diffrn_radiation_type MoK\a
_diffrn_radiation_wavelength 0.71073
_diffrn_reflns_av_R_equivalents 0.0565
_diffrn_reflns_av_unetI/netI 0.0480
_diffrn_reflns_Laue_measured_fraction_full 0.996
_diffrn_reflns_Laue_measured_fraction_max 0.995
_diffrn_reflns_limit_h_max 9
_diffrn_reflns_limit_h_min -10
_diffrn_reflns_limit_k_max 24
_diffrn_reflns_limit_k_min -25
_diffrn_reflns_limit_l_max 13
_diffrn_reflns_limit_l_min -13
_diffrn_reflns_number 20545
_diffrn_reflns_point_group_measured_fraction_full 0.953
_diffrn_reflns_point_group_measured_fraction_max 0.950
_diffrn_reflns_theta_full 25.242
_diffrn_reflns_theta_max 25.263
_diffrn_reflns_theta_min 2.566
_exptl_absorpt_coefficient_mu 0.105
_exptl_absorpt_correction_type multi-scan
_exptl_absorpt_process_details sadabs
_exptl_crystal_colour colorless
_exptl_crystal_density_diffrn 1.333
_exptl_crystal_description Block
_exptl_crystal_F_000 872
_exptl_crystal_recrystallization_method 'Re-crystallisation from solvent'
_exptl_crystal_size_max 0.200
_exptl_crystal_size_mid 0.200
_exptl_crystal_size_min 0.200
_exptl_transmission_factor_max 0.864
_exptl_transmission_factor_min 0.864
_refine_diff_density_max 0.210
_refine_diff_density_min -0.208
_refine_diff_density_rms 0.042
_refine_ls_abs_structure_details
;
 Flack x determined using 981 quotients [(I+)-(I-)]/[(I+)+(I-)]
 (Parsons, Flack and Wagner, Acta Cryst. B69 (2013) 249-259).
;
_refine_ls_abs_structure_Flack -0.6(5)
_refine_ls_extinction_method none
_refine_ls_goodness_of_fit_ref 1.061
_refine_ls_hydrogen_treatment constr
_refine_ls_matrix_type full
_refine_ls_number_parameters 275
_refine_ls_number_reflns 3589
_refine_ls_number_restraints 2
_refine_ls_restrained_S_all 1.061
_refine_ls_R_factor_all 0.0910
_refine_ls_R_factor_gt 0.0520
_refine_ls_shift/su_max 0.000
_refine_ls_shift/su_mean 0.000
_refine_ls_structure_factor_coef Fsqd
_refine_ls_weighting_details 'w=1/[\s^2^(Fo^2^)+(0.0520P)^2^+1.2413P] where P=(Fo^2^+2Fc^2^)/3'
_refine_ls_weighting_scheme calc
_refine_ls_wR_factor_gt 0.1060
_refine_ls_wR_factor_ref 0.1244
_reflns_Friedel_coverage 0.905
_reflns_Friedel_fraction_full 0.909
_reflns_Friedel_fraction_max 0.906
_reflns_number_gt 2521
_reflns_number_total 3589
_reflns_threshold_expression 'I > 2\s(I)'
_cod_data_source_file d2gc02874c2.cif
_cod_data_source_block 1_a
_cod_depositor_comments 'Adding full bibliography for 7245630.cif.'
_cod_original_sg_symbol_H-M 'C c'
_cod_database_code 7245630
_shelx_shelxl_version_number 2014/7
_shelx_space_group_comment
;
The symmetry employed for this shelxl refinement is uniquely defined
by the following loop, which should always be used as a source of
symmetry information in preference to the above space-group names.
They are only intended as comments.
;
_shelx_estimated_absorpt_t_min 0.979
_shelx_estimated_absorpt_t_max 0.979

loop_
_space_group_symop_operation_xyz
'x, y, z'
'x, -y, z+1/2'
'x+1/2, y+1/2, z'
'x+1/2, -y+1/2, z+1/2'

loop_
_atom_site_label
_atom_site_type_symbol
_atom_site_fract_x
_atom_site_fract_y
_atom_site_fract_z
_atom_site_U_iso_or_equiv
_atom_site_adp_type
_atom_site_occupancy
_atom_site_site_symmetry_order
_atom_site_calc_flag
_atom_site_refinement_flags_posn
_atom_site_refinement_flags_adp
_atom_site_refinement_flags_occupancy
_atom_site_disorder_assembly
_atom_site_disorder_group
C1 C 0.2952(6) 0.3847(2) 0.7786(4) 0.0529(13) Uani 1 1 d . . . . .
C2 C 0.2713(9) 0.4153(3) 0.6594(6) 0.085(2) Uani 1 1 d . . . . .
H2A H 0.3704 0.4204 0.6278 0.128 Uiso 1 1 calc R U . . .
H2B H 0.2229 0.4561 0.6660 0.128 Uiso 1 1 calc R U . . .
H2C H 0.2055 0.3886 0.6088 0.128 Uiso 1 1 calc R U . . .
C3 C 0.1413(9) 0.3815(3) 0.8347(7) 0.089(2) Uani 1 1 d . . . . .
H3A H 0.0615 0.3652 0.7796 0.134 Uiso 1 1 calc R U . . .
H3B H 0.1128 0.4234 0.8588 0.134 Uiso 1 1 calc R U . . .
H3C H 0.1524 0.3539 0.9012 0.134 Uiso 1 1 calc R U . . .
C4 C 0.4142(8) 0.4224(3) 0.8555(7) 0.095(2) Uani 1 1 d . . . . .
H4A H 0.4289 0.4026 0.9305 0.142 Uiso 1 1 calc R U . . .
H4B H 0.3772 0.4651 0.8641 0.142 Uiso 1 1 calc R U . . .
H4C H 0.5117 0.4233 0.8204 0.142 Uiso 1 1 calc R U . . .
C5 C 0.2899(6) 0.2697(2) 0.7169(4) 0.0481(13) Uani 1 1 d . . . . .
C6 C 0.3826(5) 0.2088(2) 0.7309(4) 0.0460(13) Uani 1 1 d . . . . .
C7 C 0.4632(7) 0.1948(3) 0.8375(5) 0.0575(15) Uani 1 1 d . . . . .
H7 H 0.4599 0.2234 0.8988 0.069 Uiso 1 1 calc R U . . .
C8 C 0.5480(8) 0.1392(3) 0.8538(5) 0.0701(17) Uani 1 1 d . . . . .
H8 H 0.6010 0.1304 0.9255 0.084 Uiso 1 1 calc R U . . .
C9 C 0.5533(7) 0.0971(3) 0.7634(6) 0.0707(17) Uani 1 1 d . . . . .
H9 H 0.6111 0.0598 0.7737 0.085 Uiso 1 1 calc R U . . .
C10 C 0.4739(7) 0.1095(2) 0.6581(5) 0.0587(15) Uani 1 1 d . . . . .
H10 H 0.4784 0.0804 0.5978 0.070 Uiso 1 1 calc R U . . .
C11 C 0.3862(6) 0.1651(2) 0.6395(4) 0.0468(13) Uani 1 1 d . . . . .
C12 C 0.3035(6) 0.1751(2) 0.5207(4) 0.0533(14) Uani 1 1 d . . . . .
H12A H 0.3105 0.1361 0.4764 0.064 Uiso 1 1 calc R U . . .
H12B H 0.1940 0.1829 0.5297 0.064 Uiso 1 1 calc R U . . .
C13 C 0.3649(5) 0.2285(2) 0.4525(4) 0.0421(12) Uani 1 1 d . . . . .
C14 C 0.3108(5) 0.2316(2) 0.3287(4) 0.0413(12) Uani 1 1 d . . . . .
C15 C 0.4664(5) 0.3260(2) 0.3183(4) 0.0382(11) Uani 1 1 d . . . . .
C16 C 0.5130(5) 0.3194(2) 0.4365(4) 0.0388(11) Uani 1 1 d . . . . .
C17 C 0.6108(5) 0.3645(2) 0.4931(4) 0.0435(12) Uani 1 1 d . . . . .
H17 H 0.6414 0.3599 0.5718 0.052 Uiso 1 1 calc R U . . .
C18 C 0.6622(6) 0.4159(2) 0.4329(4) 0.0430(12) Uani 1 1 d . . . . .
C19 C 0.6176(6) 0.4215(2) 0.3146(5) 0.0512(13) Uani 1 1 d . . . . .
H19 H 0.6540 0.4556 0.2732 0.061 Uiso 1 1 calc R U . . .
C20 C 0.5210(6) 0.3775(2) 0.2581(4) 0.0516(14) Uani 1 1 d . . . . .
H20 H 0.4918 0.3822 0.1791 0.062 Uiso 1 1 calc R U . . .
C21 C 0.7577(7) 0.4649(3) 0.4960(5) 0.0568(14) Uani 1 1 d . . . . .
C22 C 0.3160(7) 0.2842(3) 0.1412(4) 0.0598(15) Uani 1 1 d . . . . .
H22A H 0.2442 0.2503 0.1205 0.090 Uiso 1 1 calc R U . . .
H22B H 0.4056 0.2804 0.0972 0.090 Uiso 1 1 calc R U . . .
H22C H 0.2660 0.3244 0.1246 0.090 Uiso 1 1 calc R U . . .
F1 F 0.6720(5) 0.5062(2) 0.5496(4) 0.1014(13) Uani 1 1 d . . . . .
F2 F 0.8603(6) 0.4431(2) 0.5735(5) 0.130(2) Uani 1 1 d . . . . .
F3 F 0.8351(6) 0.5014(2) 0.4271(4) 0.1240(18) Uani 1 1 d . . . . .
N1 N 0.3618(5) 0.32019(19) 0.7696(4) 0.0516(11) Uani 1 1 d . . . . .
H1 H 0.4549 0.3143 0.8009 0.062 Uiso 1 1 calc R U . . .
N2 N 0.4613(5) 0.26910(18) 0.5032(3) 0.0444(10) Uani 1 1 d . . . . .
N3 N 0.3655(4) 0.28038(19) 0.2660(3) 0.0416(10) Uani 1 1 d . . . . .
O1 O 0.1593(4) 0.27108(18) 0.6665(4) 0.0670(11) Uani 1 1 d . . . . .
O2 O 0.2186(4) 0.19126(17) 0.2841(3) 0.0561(10) Uani 1 1 d . . . . .

loop_
_atom_site_aniso_label
_atom_site_aniso_U_11
_atom_site_aniso_U_22
_atom_site_aniso_U_33
_atom_site_aniso_U_23
_atom_site_aniso_U_13
_atom_site_aniso_U_12
C1 0.047(3) 0.051(3) 0.061(4) -0.003(3) 0.006(3) -0.001(2)
C2 0.108(6) 0.072(4) 0.076(4) 0.004(4) 0.013(4) 0.021(4)
C3 0.083(5) 0.078(5) 0.113(6) -0.003(4) 0.041(4) 0.004(4)
C4 0.084(5) 0.064(4) 0.130(6) -0.031(4) -0.027(5) -0.001(4)
C5 0.044(3) 0.050(3) 0.051(3) -0.002(2) 0.008(3) -0.008(3)
C6 0.046(3) 0.043(3) 0.049(3) 0.005(2) 0.001(2) -0.016(2)
C7 0.070(4) 0.052(3) 0.051(3) 0.010(3) 0.006(3) -0.011(3)
C8 0.075(4) 0.071(4) 0.062(4) 0.025(4) -0.012(3) -0.009(3)
C9 0.066(4) 0.051(4) 0.094(5) 0.021(4) 0.001(4) -0.005(3)
C10 0.068(4) 0.041(3) 0.068(4) 0.000(3) 0.012(3) -0.012(3)
C11 0.049(3) 0.039(3) 0.052(3) 0.004(2) 0.004(2) -0.016(2)
C12 0.056(3) 0.049(3) 0.054(3) -0.002(3) -0.001(3) -0.019(3)
C13 0.036(3) 0.047(3) 0.043(3) -0.005(2) 0.002(2) -0.006(2)
C14 0.031(3) 0.042(3) 0.050(3) -0.008(2) -0.003(2) 0.003(2)
C15 0.037(3) 0.040(3) 0.038(3) -0.001(2) 0.001(2) 0.006(2)
C16 0.037(3) 0.037(3) 0.042(3) -0.001(2) 0.002(2) -0.002(2)
C17 0.045(3) 0.043(3) 0.042(3) 0.000(2) -0.001(2) -0.002(2)
C18 0.043(3) 0.035(3) 0.052(3) -0.003(2) 0.009(2) 0.000(2)
C19 0.058(3) 0.043(3) 0.054(3) 0.009(3) 0.011(3) 0.000(3)
C20 0.063(4) 0.051(3) 0.041(3) 0.003(3) 0.004(3) 0.000(3)
C21 0.060(4) 0.047(3) 0.064(3) -0.006(3) 0.009(3) -0.011(3)
C22 0.059(3) 0.080(4) 0.038(3) 0.001(3) -0.013(3) -0.001(3)
F1 0.096(3) 0.093(3) 0.116(3) -0.061(2) 0.011(2) -0.007(2)
F2 0.122(4) 0.073(2) 0.179(5) 0.000(3) -0.092(4) -0.023(2)
F3 0.168(4) 0.101(3) 0.110(3) -0.031(3) 0.053(3) -0.088(3)
N1 0.039(2) 0.046(2) 0.068(3) -0.002(2) -0.007(2) -0.001(2)
N2 0.048(2) 0.043(2) 0.040(2) -0.0005(19) -0.0039(19) -0.012(2)
N3 0.038(2) 0.049(2) 0.036(2) -0.001(2) -0.0034(18) 0.001(2)
O1 0.040(2) 0.066(2) 0.092(3) -0.008(2) -0.013(2) -0.0059(19)
O2 0.049(2) 0.055(2) 0.062(2) -0.0106(18) -0.0113(18) -0.0064(18)

loop_
_atom_type_symbol
_atom_type_description
_atom_type_scat_dispersion_real
_atom_type_scat_dispersion_imag
_atom_type_scat_source
C C 0.0033 0.0016 'International Tables Vol C Tables 4.2.6.8 and 6.1.1.4'
H H 0.0000 0.0000 'International Tables Vol C Tables 4.2.6.8 and 6.1.1.4'
N N 0.0061 0.0033 'International Tables Vol C Tables 4.2.6.8 and 6.1.1.4'
O O 0.0106 0.0060 'International Tables Vol C Tables 4.2.6.8 and 6.1.1.4'
F F 0.0171 0.0103 'International Tables Vol C Tables 4.2.6.8 and 6.1.1.4'

loop_
_geom_angle_atom_site_label_1
_geom_angle_atom_site_label_2
_geom_angle_atom_site_label_3
_geom_angle
_geom_angle_site_symmetry_1
_geom_angle_site_symmetry_3
_geom_angle_publ_flag
N1 C1 C2 110.4(4) . . ?
N1 C1 C4 105.8(4) . . ?
C2 C1 C4 110.1(6) . . ?
N1 C1 C3 110.1(4) . . ?
C2 C1 C3 110.3(5) . . ?
C4 C1 C3 110.0(5) . . ?
C1 C2 H2A 109.5 . . ?
C1 C2 H2B 109.5 . . ?
H2A C2 H2B 109.5 . . ?
C1 C2 H2C 109.5 . . ?
H2A C2 H2C 109.5 . . ?
H2B C2 H2C 109.5 . . ?
C1 C3 H3A 109.5 . . ?
C1 C3 H3B 109.5 . . ?
H3A C3 H3B 109.5 . . ?
C1 C3 H3C 109.5 . . ?
H3A C3 H3C 109.5 . . ?
H3B C3 H3C 109.5 . . ?
C1 C4 H4A 109.5 . . ?
C1 C4 H4B 109.5 . . ?
H4A C4 H4B 109.5 . . ?
C1 C4 H4C 109.5 . . ?
H4A C4 H4C 109.5 . . ?
H4B C4 H4C 109.5 . . ?
O1 C5 N1 124.5(5) . . ?
O1 C5 C6 121.8(5) . . ?
N1 C5 C6 113.6(4) . . ?
C7 C6 C11 119.1(5) . . ?
C7 C6 C5 119.6(5) . . ?
C11 C6 C5 121.3(4) . . ?
C8 C7 C6 121.1(5) . . ?
C8 C7 H7 119.4 . . ?
C6 C7 H7 119.4 . . ?
C9 C8 C7 119.5(5) . . ?
C9 C8 H8 120.3 . . ?
C7 C8 H8 120.3 . . ?
C10 C9 C8 120.4(6) . . ?
C10 C9 H9 119.8 . . ?
C8 C9 H9 119.8 . . ?
C9 C10 C11 121.3(6) . . ?
C9 C10 H10 119.4 . . ?
C11 C10 H10 119.4 . . ?
C10 C11 C6 118.5(5) . . ?
C10 C11 C12 117.7(5) . . ?
C6 C11 C12 123.8(5) . . ?
C13 C12 C11 115.1(4) . . ?
C13 C12 H12A 108.5 . . ?
C11 C12 H12A 108.5 . . ?
C13 C12 H12B 108.5 . . ?
C11 C12 H12B 108.5 . . ?
H12A C12 H12B 107.5 . . ?
N2 C13 C14 123.4(4) . . ?
N2 C13 C12 119.9(4) . . ?
C14 C13 C12 116.7(4) . . ?
O2 C14 N3 121.9(4) . . ?
O2 C14 C13 120.9(4) . . ?
N3 C14 C13 117.1(4) . . ?
C20 C15 N3 122.8(4) . . ?
C20 C15 C16 119.0(4) . . ?
N3 C15 C16 118.2(4) . . ?
C17 C16 C15 120.2(4) . . ?
C17 C16 N2 117.5(4) . . ?
C15 C16 N2 122.2(4) . . ?
C18 C17 C16 120.3(4) . . ?
C18 C17 H17 119.9 . . ?
C16 C17 H17 119.9 . . ?
C17 C18 C19 119.1(4) . . ?
C17 C18 C21 119.3(5) . . ?
C19 C18 C21 121.6(5) . . ?
C20 C19 C18 121.2(5) . . ?
C20 C19 H19 119.4 . . ?
C18 C19 H19 119.4 . . ?
C19 C20 C15 120.2(5) . . ?
C19 C20 H20 119.9 . . ?
C15 C20 H20 119.9 . . ?
F2 C21 F3 105.9(5) . . ?
F2 C21 F1 106.5(5) . . ?
F3 C21 F1 103.2(5) . . ?
F2 C21 C18 114.6(5) . . ?
F3 C21 C18 113.3(5) . . ?
F1 C21 C18 112.3(5) . . ?
N3 C22 H22A 109.5 . . ?
N3 C22 H22B 109.5 . . ?
H22A C22 H22B 109.5 . . ?
N3 C22 H22C 109.5 . . ?
H22A C22 H22C 109.5 . . ?
H22B C22 H22C 109.5 . . ?
C5 N1 C1 126.0(4) . . ?
C5 N1 H1 117.0 . . ?
C1 N1 H1 117.0 . . ?
C13 N2 C16 117.9(4) . . ?
C14 N3 C15 121.1(4) . . ?
C14 N3 C22 118.5(4) . . ?
C15 N3 C22 120.4(4) . . ?

loop_
_geom_bond_atom_site_label_1
_geom_bond_atom_site_label_2
_geom_bond_distance
_geom_bond_site_symmetry_2
_geom_bond_publ_flag
C1 N1 1.479(6) . ?
C1 C2 1.517(8) . ?
C1 C4 1.522(8) . ?
C1 C3 1.522(8) . ?
C2 H2A 0.9600 . ?
C2 H2B 0.9600 . ?
C2 H2C 0.9600 . ?
C3 H3A 0.9600 . ?
C3 H3B 0.9600 . ?
C3 H3C 0.9600 . ?
C4 H4A 0.9600 . ?
C4 H4B 0.9600 . ?
C4 H4C 0.9600 . ?
C5 O1 1.223(6) . ?
C5 N1 1.347(6) . ?
C5 C6 1.510(8) . ?
C6 C7 1.394(7) . ?
C6 C11 1.401(7) . ?
C7 C8 1.382(9) . ?
C7 H7 0.9300 . ?
C8 C9 1.372(9) . ?
C8 H8 0.9300 . ?
C9 C10 1.370(8) . ?
C9 H9 0.9300 . ?
C10 C11 1.397(8) . ?
C10 H10 0.9300 . ?
C11 C12 1.507(7) . ?
C12 C13 1.492(7) . ?
C12 H12A 0.9700 . ?
C12 H12B 0.9700 . ?
C13 N2 1.296(6) . ?
C13 C14 1.467(7) . ?
C14 O2 1.244(5) . ?
C14 N3 1.361(6) . ?
C15 C20 1.389(7) . ?
C15 N3 1.397(6) . ?
C15 C16 1.398(6) . ?
C16 C17 1.395(6) . ?
C16 N2 1.401(6) . ?
C17 C18 1.376(6) . ?
C17 H17 0.9300 . ?
C18 C19 1.393(7) . ?
C18 C21 1.472(7) . ?
C19 C20 1.372(7) . ?
C19 H19 0.9300 . ?
C20 H20 0.9300 . ?
C21 F2 1.289(7) . ?
C21 F3 1.322(7) . ?
C21 F1 1.323(7) . ?
C22 N3 1.471(6) . ?
C22 H22A 0.9600 . ?
C22 H22B 0.9600 . ?
C22 H22C 0.9600 . ?
N1 H1 0.8600 . ?

loop_
_geom_torsion_atom_site_label_1
_geom_torsion_atom_site_label_2
_geom_torsion_atom_site_label_3
_geom_torsion_atom_site_label_4
_geom_torsion
_geom_torsion_site_symmetry_1
_geom_torsion_site_symmetry_2
_geom_torsion_site_symmetry_3
_geom_torsion_site_symmetry_4
_geom_torsion_publ_flag
O1 C5 C6 C7 -136.6(5) . . . . ?
N1 C5 C6 C7 40.4(6) . . . . ?
O1 C5 C6 C11 41.8(7) . . . . ?
N1 C5 C6 C11 -141.2(5) . . . . ?
C11 C6 C7 C8 0.9(7) . . . . ?
C5 C6 C7 C8 179.4(5) . . . . ?
C6 C7 C8 C9 0.2(8) . . . . ?
C7 C8 C9 C10 -0.8(9) . . . . ?
C8 C9 C10 C11 0.2(8) . . . . ?
C9 C10 C11 C6 0.9(7) . . . . ?
C9 C10 C11 C12 179.6(5) . . . . ?
C7 C6 C11 C10 -1.4(7) . . . . ?
C5 C6 C11 C10 -179.8(5) . . . . ?
C7 C6 C11 C12 179.9(5) . . . . ?
C5 C6 C11 C12 1.5(7) . . . . ?
C10 C11 C12 C13 -112.2(5) . . . . ?
C6 C11 C12 C13 66.4(7) . . . . ?
C11 C12 C13 N2 -12.3(7) . . . . ?
C11 C12 C13 C14 167.6(4) . . . . ?
N2 C13 C14 O2 179.7(4) . . . . ?
C12 C13 C14 O2 -0.1(7) . . . . ?
N2 C13 C14 N3 -0.6(7) . . . . ?
C12 C13 C14 N3 179.6(4) . . . . ?
C20 C15 C16 C17 0.9(7) . . . . ?
N3 C15 C16 C17 -178.5(4) . . . . ?
C20 C15 C16 N2 179.2(5) . . . . ?
N3 C15 C16 N2 -0.2(6) . . . . ?
C15 C16 C17 C18 0.0(7) . . . . ?
N2 C16 C17 C18 -178.3(4) . . . . ?
C16 C17 C18 C19 -1.2(7) . . . . ?
C16 C17 C18 C21 176.4(4) . . . . ?
C17 C18 C19 C20 1.5(7) . . . . ?
C21 C18 C19 C20 -176.1(5) . . . . ?
C18 C19 C20 C15 -0.5(8) . . . . ?
N3 C15 C20 C19 178.7(4) . . . . ?
C16 C15 C20 C19 -0.7(7) . . . . ?
C17 C18 C21 F2 40.4(7) . . . . ?
C19 C18 C21 F2 -142.0(6) . . . . ?
C17 C18 C21 F3 162.2(5) . . . . ?
C19 C18 C21 F3 -20.3(8) . . . . ?
C17 C18 C21 F1 -81.4(6) . . . . ?
C19 C18 C21 F1 96.2(6) . . . . ?
O1 C5 N1 C1 1.8(8) . . . . ?
C6 C5 N1 C1 -175.1(4) . . . . ?
C2 C1 N1 C5 -66.3(6) . . . . ?
C4 C1 N1 C5 174.6(5) . . . . ?
C3 C1 N1 C5 55.7(7) . . . . ?
C14 C13 N2 C16 1.7(7) . . . . ?
C12 C13 N2 C16 -178.5(5) . . . . ?
C17 C16 N2 C13 177.0(4) . . . . ?
C15 C16 N2 C13 -1.3(7) . . . . ?
O2 C14 N3 C15 178.7(4) . . . . ?
C13 C14 N3 C15 -1.1(6) . . . . ?
O2 C14 N3 C22 -1.4(6) . . . . ?
C13 C14 N3 C22 178.8(4) . . . . ?
C20 C15 N3 C14 -178.0(4) . . . . ?
C16 C15 N3 C14 1.4(6) . . . . ?
C20 C15 N3 C22 2.1(7) . . . . ?
C16 C15 N3 C22 -178.5(5) . . . . ?
